data_4313980
loop_
_publ_author_name
'Gang Li'
'Hongwei Hou'
'Linke Li'
'Xiangru Meng'
'Yaoting Fan'
'Yu Zhu'

_publ_section_title
;
 Novel Pb(II), Zn(II), and Cd(II) Coordination Polymers Constructed from
 Ferrocenyl-Substituted Carboxylate and Bipyridine-Based Ligands
;
_journal_name_full 'Inorganic Chemistry'
_journal_page_first 4995
_journal_page_last 5004
_journal_paper_doi 10.1021/ic034324a
_journal_volume 42
_journal_year 2003
_chemical_formula_sum 'C50 H48 Cd Fe2 N2 O10'
_chemical_formula_weight 1061.00
_space_group_IT_number 15
_symmetry_cell_setting monoclinic
_symmetry_space_group_name_Hall '-C 2yc'
_symmetry_space_group_name_H-M 'C 1 2/c 1'
_atom_sites_solution_hydrogens geom
_atom_sites_solution_primary direct
_atom_sites_solution_secondary difmap
_audit_creation_method SHELXL-97
_cell_angle_alpha 90.00
_cell_angle_beta 124.38(3)
_cell_angle_gamma 90.00
_cell_formula_units_Z 4
_cell_length_a 24.716(5)
_cell_length_b 14.047(3)
_cell_length_c 16.221(3)
_cell_measurement_reflns_used 245
_cell_measurement_temperature 291(2)
_cell_measurement_theta_max 25.1
_cell_measurement_theta_min 2
_cell_volume 4648(2)
_computing_cell_refinement raxis
_computing_data_collection raxis
_computing_data_reduction raxis
_computing_molecular_graphics texsan
_computing_publication_material texsan
_computing_structure_refinement 'SHELXL-97 (Sheldrick, 1997)'
_computing_structure_solution 'SHELXS-97 (Sheldrick, 1990)'
_diffrn_ambient_temperature 291(2)
_diffrn_measured_fraction_theta_full 0.891
_diffrn_measured_fraction_theta_max 0.891
_diffrn_measurement_device_type R-axis-IV
_diffrn_measurement_method 'Osillation  frames'
_diffrn_radiation_monochromator graphite
_diffrn_radiation_source 'fine-focus sealed tube'
_diffrn_radiation_type MoK\a
_diffrn_radiation_wavelength 0.71073
_diffrn_reflns_av_R_equivalents 0.0405
_diffrn_reflns_av_sigmaI/netI 0.0615
_diffrn_reflns_limit_h_max 29
_diffrn_reflns_limit_h_min -14
_diffrn_reflns_limit_k_max 16
_diffrn_reflns_limit_k_min -14
_diffrn_reflns_limit_l_max 16
_diffrn_reflns_limit_l_min -19
_diffrn_reflns_number 5447
_diffrn_reflns_theta_full 24.99
_diffrn_reflns_theta_max 24.99
_diffrn_reflns_theta_min 1.76
_exptl_absorpt_coefficient_mu 1.130
_exptl_absorpt_correction_T_max 0.8225
_exptl_absorpt_correction_T_min 0.7426
_exptl_crystal_colour red
_exptl_crystal_density_diffrn 1.516
_exptl_crystal_density_method 'not measured'
_exptl_crystal_description prismatic
_exptl_crystal_F_000 2168
_exptl_crystal_size_max 0.28
_exptl_crystal_size_mid 0.20
_exptl_crystal_size_min 0.18
_refine_diff_density_max 0.526
_refine_diff_density_min -0.472
_refine_diff_density_rms 0.066
_refine_ls_extinction_coef 0.00015(8)
_refine_ls_extinction_expression Fc^*^=kFc[1+0.001xFc^2^\l^3^/sin(2\q)]^-1/4^
_refine_ls_extinction_method SHELXL
_refine_ls_goodness_of_fit_ref 1.041
_refine_ls_hydrogen_treatment mixed
_refine_ls_matrix_type full
_refine_ls_number_parameters 304
_refine_ls_number_reflns 3239
_refine_ls_number_restraints 2
_refine_ls_restrained_S_all 1.063
_refine_ls_R_factor_all 0.0738
_refine_ls_R_factor_gt 0.0501
_refine_ls_shift/su_max 0.000
_refine_ls_shift/su_mean 0.000
_refine_ls_structure_factor_coef Fsqd
_refine_ls_weighting_details 'calc w=1/[\s^2^(Fo^2^)+(0.0587P)^2^+0.0000P] where P=(Fo^2^+2Fc^2^)/3'
_refine_ls_weighting_scheme calc
_refine_ls_wR_factor_gt 0.1005
_refine_ls_wR_factor_ref 0.1075
_reflns_number_gt 2742
_reflns_number_total 3239
_reflns_threshold_expression >2sigma(I)
_cod_data_source_file ic034324asi20030702_103854_3.cif
_cod_data_source_block c2c
_cod_depositor_comments
;
The following automatic conversions were performed:

'_symmetry_cell_setting' value 'Monoclinic' changed to 'monoclinic'
according to the built-in table from CIF Core dictionary named
'cif_core.dic' version 2.4.1 from 2010-06-29.

Automatic conversion script
Id: cif_fix_values 1646 2011-03-28 12:23:43Z adriana 

The following automatic conversions were performed:

data name '_atom_site_symetry_multiplicity' was replaced with
'_atom_site_symmetry_multiplicity' as specified in the replacement
file 'data/replacement-values/replacement_tags.lst'.

Automatic conversion script
Id: cif_correct_tags 9268 2022-04-12 08:56:07Z antanas 
;
_cod_original_cell_volume 4647.9(16)
_cod_database_code 4313980

loop_
_symmetry_equiv_pos_as_xyz
'x, y, z'
'-x, y, -z+1/2'
'x+1/2, y+1/2, z'
'-x+1/2, y+1/2, -z+1/2'
'-x, -y, -z'
'x, -y, z-1/2'
'-x+1/2, -y+1/2, -z'
'x+1/2, -y+1/2, z-1/2'

loop_
_atom_site_label
_atom_site_type_symbol
_atom_site_fract_x
_atom_site_fract_y
_atom_site_fract_z
_atom_site_U_iso_or_equiv
_atom_site_adp_type
_atom_site_occupancy
_atom_site_symmetry_multiplicity
_atom_site_calc_flag
_atom_site_refinement_flags
_atom_site_disorder_assembly
_atom_site_disorder_group
Cd1 Cd 0.0000 0.76804(3) 0.2500 0.0421(2) Uani 1 2 d S . .
Fe1 Fe 0.18314(5) 0.96060(6) 0.08945(8) 0.0701(3) Uani 1 1 d . . .
O1 O 0.0561(2) 0.7612(2) 0.1776(4) 0.0702(12) Uani 1 1 d . . .
O2 O -0.0280(3) 0.7289(4) 0.0224(4) 0.0976(16) Uani 1 1 d . . .
O3 O 0.2234(3) 0.7741(3) 0.2793(4) 0.112(2) Uani 1 1 d . . .
O4 O 0.0989(2) 0.7729(3) 0.4085(3) 0.0736(12) Uani 1 1 d . . .
O5 O 0.1312(4) 0.7034(6) 0.6775(6) 0.145(3) Uani 1 1 d . . .
C1 C 0.2020(5) 0.9154(8) -0.0101(8) 0.114(3) Uani 1 1 d . . .
H1B H 0.1750 0.8717 -0.0660 0.137 Uiso 1 1 calc R . .
C2 C 0.1972(5) 1.0164(7) -0.0134(8) 0.109(3) Uani 1 1 d . . .
H2B H 0.1658 1.0550 -0.0715 0.131 Uiso 1 1 calc R . .
C3 C 0.2447(5) 1.0501(7) 0.0818(11) 0.124(4) Uani 1 1 d . . .
H3A H 0.2523 1.1171 0.1022 0.149 Uiso 1 1 calc R . .
C4 C 0.2791(4) 0.9746(9) 0.1422(9) 0.126(4) Uani 1 1 d . . .
H4A H 0.3153 0.9789 0.2128 0.152 Uiso 1 1 calc R . .
C5 C 0.2537(5) 0.8898(7) 0.0879(9) 0.110(3) Uani 1 1 d . . .
H5A H 0.2694 0.8252 0.1127 0.133 Uiso 1 1 calc R . .
C6 C 0.1774(4) 0.9658(4) 0.2098(6) 0.079(2) Uani 1 1 d . . .
H6A H 0.2142 0.9705 0.2800 0.095 Uiso 1 1 calc R . .
C7 C 0.1427(4) 1.0422(5) 0.1445(6) 0.083(2) Uani 1 1 d . . .
H7A H 0.1523 1.1098 0.1620 0.100 Uiso 1 1 calc R . .
C8 C 0.0934(3) 1.0073(4) 0.0505(6) 0.0734(19) Uani 1 1 d . . .
H8A H 0.0625 1.0456 -0.0083 0.088 Uiso 1 1 calc R . .
C9 C 0.0971(3) 0.9062(4) 0.0553(5) 0.0591(16) Uani 1 1 d . . .
H9A H 0.0688 0.8622 0.0004 0.071 Uiso 1 1 calc R . .
C10 C 0.1487(3) 0.8803(4) 0.1541(4) 0.0552(15) Uani 1 1 d . . .
C11 C 0.1748(3) 0.7854(4) 0.1943(5) 0.0649(17) Uani 1 1 d . . .
C12 C 0.1447(3) 0.7003(4) 0.1259(4) 0.0535(15) Uani 1 1 d . . .
C13 C 0.1858(3) 0.6445(4) 0.1140(5) 0.0700(18) Uani 1 1 d . . .
H13A H 0.2299 0.6604 0.1478 0.084 Uiso 1 1 calc R . .
C14 C 0.1625(3) 0.5655(4) 0.0528(5) 0.0713(18) Uani 1 1 d . . .
H14A H 0.1907 0.5287 0.0450 0.086 Uiso 1 1 calc R . .
C15 C 0.0974(4) 0.5416(5) 0.0033(6) 0.080(2) Uani 1 1 d . . .
H15A H 0.0814 0.4877 -0.0370 0.095 Uiso 1 1 calc R . .
C16 C 0.0557(3) 0.5979(4) 0.0136(5) 0.0700(18) Uani 1 1 d . . .
H16A H 0.0114 0.5827 -0.0218 0.084 Uiso 1 1 calc R . .
C17 C 0.0793(3) 0.6773(4) 0.0764(4) 0.0549(15) Uani 1 1 d . . .
C18 C 0.0313(4) 0.7263(4) 0.0918(6) 0.0666(17) Uani 1 1 d . . .
C19 C 0.1560(3) 0.7201(5) 0.4428(6) 0.088(2) Uani 1 1 d . . .
H19A H 0.1887 0.7369 0.5109 0.132 Uiso 1 1 calc R . .
H19B H 0.1720 0.7339 0.4022 0.132 Uiso 1 1 calc R . .
H19C H 0.1463 0.6534 0.4388 0.132 Uiso 1 1 calc R . .
C20 C 0.0341(3) 0.9807(3) 0.2236(5) 0.0702(19) Uani 1 1 d . . .
H20A H 0.0581 0.9477 0.2046 0.084 Uiso 1 1 calc R . .
C21 C 0.0349(4) 1.0799(4) 0.2235(5) 0.094(3) Uani 1 1 d . . .
H21A H 0.0595 1.1118 0.2051 0.113 Uiso 1 1 calc R . .
C22 C 0.0000 1.1305(6) 0.2500 0.103(5) Uani 1 2 d S . .
C23 C 0.0447(3) 0.5497(3) 0.2470(5) 0.0566(16) Uani 1 1 d . . .
H23A H 0.0767 0.5829 0.2455 0.068 Uiso 1 1 calc R . .
C24 C 0.0463(3) 0.4523(4) 0.2460(5) 0.077(2) Uani 1 1 d . . .
H24A H 0.0782 0.4213 0.2426 0.092 Uiso 1 1 calc R . .
C25 C 0.0000 0.3998(5) 0.2500 0.084(4) Uani 1 2 d SD . .
C26 C 0.0132(5) 0.2992(6) 0.2359(8) 0.043(3) Uiso 0.50 1 d PD . .
C27 C 0.0217(5) 0.2310(7) 0.2511(9) 0.054(3) Uiso 0.50 1 d PD . .
H5F H 0.159(3) 0.672(4) 0.653(4) 0.053(17) Uiso 1 1 d . . .
H5E H 0.086(3) 0.725(4) 0.621(4) 0.062(18) Uiso 1 1 d . . .
N1 N 0.0000 0.9318(4) 0.2500 0.0552(18) Uani 1 2 d S . .
N2 N 0.0000 0.6000(4) 0.2500 0.0470(16) Uani 1 2 d S . .

loop_
_atom_site_aniso_label
_atom_site_aniso_U_11
_atom_site_aniso_U_22
_atom_site_aniso_U_33
_atom_site_aniso_U_23
_atom_site_aniso_U_13
_atom_site_aniso_U_12
Cd1 0.0568(4) 0.0211(2) 0.0619(4) 0.000 0.0418(3) 0.000
Fe1 0.0581(6) 0.0658(6) 0.0873(8) 0.0183(5) 0.0416(6) -0.0109(4)
O1 0.102(3) 0.047(2) 0.108(4) -0.021(2) 0.087(3) -0.027(2)
O2 0.071(4) 0.120(4) 0.118(5) -0.019(3) 0.063(4) 0.000(3)
O3 0.126(5) 0.082(3) 0.055(3) 0.007(3) 0.008(3) -0.013(3)
O4 0.053(3) 0.065(2) 0.089(3) 0.002(2) 0.032(2) 0.002(2)
O5 0.151(7) 0.157(6) 0.127(6) 0.037(5) 0.079(6) 0.010(5)
C1 0.114(8) 0.134(9) 0.139(9) 0.006(7) 0.099(8) -0.007(6)
C2 0.111(8) 0.114(8) 0.124(8) 0.054(6) 0.080(7) 0.015(6)
C3 0.098(7) 0.110(7) 0.187(11) 0.050(8) 0.095(8) -0.009(6)
C4 0.060(6) 0.150(9) 0.164(10) 0.057(8) 0.060(6) -0.004(6)
C5 0.088(7) 0.112(7) 0.169(10) 0.056(7) 0.095(8) 0.021(6)
C6 0.087(5) 0.065(4) 0.073(5) -0.005(4) 0.038(4) -0.026(4)
C7 0.092(6) 0.056(4) 0.108(6) -0.006(4) 0.060(5) -0.015(4)
C8 0.064(5) 0.068(4) 0.094(6) 0.019(4) 0.048(4) -0.001(3)
C9 0.055(4) 0.061(4) 0.062(4) 0.004(3) 0.034(4) -0.011(3)
C10 0.059(4) 0.049(3) 0.057(4) -0.004(3) 0.032(4) -0.018(3)
C11 0.071(5) 0.066(4) 0.051(4) 0.005(3) 0.031(4) -0.014(3)
C12 0.063(4) 0.049(3) 0.056(4) 0.004(3) 0.038(3) -0.005(3)
C13 0.057(4) 0.074(4) 0.078(5) 0.009(4) 0.037(4) 0.006(3)
C14 0.069(5) 0.070(4) 0.079(5) -0.006(4) 0.044(4) 0.010(3)
C15 0.089(6) 0.071(4) 0.085(5) -0.022(4) 0.053(5) 0.002(4)
C16 0.071(5) 0.063(4) 0.088(5) -0.024(3) 0.052(4) -0.016(3)
C17 0.069(4) 0.048(3) 0.073(4) -0.009(3) 0.055(4) -0.011(3)
C18 0.086(5) 0.044(3) 0.101(6) -0.013(4) 0.071(5) -0.015(3)
C19 0.065(5) 0.079(5) 0.118(6) 0.000(4) 0.051(5) 0.005(4)
C20 0.104(5) 0.028(3) 0.088(5) -0.005(3) 0.060(5) -0.016(3)
C21 0.148(7) 0.038(4) 0.084(5) -0.001(3) 0.059(5) -0.031(4)
C22 0.189(13) 0.021(4) 0.069(7) 0.000 0.056(8) 0.000
C23 0.055(4) 0.034(3) 0.083(4) -0.008(3) 0.040(4) 0.004(2)
C24 0.076(5) 0.034(3) 0.093(5) -0.013(3) 0.031(4) 0.017(3)
C25 0.081(8) 0.028(4) 0.076(7) 0.000 0.004(6) 0.000
N1 0.072(5) 0.024(3) 0.067(5) 0.000 0.038(4) 0.000
N2 0.059(4) 0.025(3) 0.067(4) 0.000 0.042(4) 0.000

loop_
_atom_type_symbol
_atom_type_description
_atom_type_scat_dispersion_real
_atom_type_scat_dispersion_imag
_atom_type_scat_source
C C 0.0033 0.0016 'International Tables Vol C Tables 4.2.6.8 and 6.1.1.4'
H H 0.0000 0.0000 'International Tables Vol C Tables 4.2.6.8 and 6.1.1.4'
N N 0.0061 0.0033 'International Tables Vol C Tables 4.2.6.8 and 6.1.1.4'
Cd Cd -0.8075 1.2024 'International Tables Vol C Tables 4.2.6.8 and 6.1.1.4'
O O 0.0106 0.0060 'International Tables Vol C Tables 4.2.6.8 and 6.1.1.4'
Fe Fe 0.3463 0.8444 'International Tables Vol C Tables 4.2.6.8 and 6.1.1.4'

loop_
_geom_angle_atom_site_label_1
_geom_angle_atom_site_label_2
_geom_angle_atom_site_label_3
_geom_angle
_geom_angle_site_symmetry_1
_geom_angle_site_symmetry_3
_geom_angle_publ_flag
O1 Cd1 O1 175.11(18) . 2 ?
O1 Cd1 N1 92.44(9) . . ?
O1 Cd1 N1 92.44(9) 2 . ?
O1 Cd1 O4 90.32(17) . . ?
O1 Cd1 O4 89.82(17) 2 . ?
N1 Cd1 O4 88.32(9) . . ?
O1 Cd1 O4 89.82(17) . 2 ?
O1 Cd1 O4 90.32(17) 2 2 ?
N1 Cd1 O4 88.32(9) . 2 ?
O4 Cd1 O4 176.64(19) . 2 ?
O1 Cd1 N2 87.56(9) . . ?
O1 Cd1 N2 87.56(9) 2 . ?
N1 Cd1 N2 180.000(1) . . ?
O4 Cd1 N2 91.68(9) . . ?
O4 Cd1 N2 91.68(9) 2 . ?
C4 Fe1 C9 162.2(4) . . ?
C4 Fe1 C1 67.9(4) . . ?
C9 Fe1 C1 110.1(3) . . ?
C4 Fe1 C10 124.7(3) . . ?
C9 Fe1 C10 41.1(2) . . ?
C1 Fe1 C10 126.4(3) . . ?
C4 Fe1 C5 40.5(4) . . ?
C9 Fe1 C5 126.3(3) . . ?
C1 Fe1 C5 40.9(4) . . ?
C10 Fe1 C5 110.5(3) . . ?
C4 Fe1 C3 39.4(3) . . ?
C9 Fe1 C3 157.9(4) . . ?
C1 Fe1 C3 68.1(4) . . ?
C10 Fe1 C3 157.6(4) . . ?
C5 Fe1 C3 67.8(4) . . ?
C4 Fe1 C7 120.6(4) . . ?
C9 Fe1 C7 68.4(3) . . ?
C1 Fe1 C7 157.3(4) . . ?
C10 Fe1 C7 68.4(2) . . ?
C5 Fe1 C7 157.9(4) . . ?
C3 Fe1 C7 104.4(4) . . ?
C4 Fe1 C6 106.9(4) . . ?
C9 Fe1 C6 69.2(3) . . ?
C1 Fe1 C6 161.8(4) . . ?
C10 Fe1 C6 41.1(2) . . ?
C5 Fe1 C6 123.9(4) . . ?
C3 Fe1 C6 119.8(4) . . ?
C7 Fe1 C6 40.5(3) . . ?
C4 Fe1 C2 67.0(4) . . ?
C9 Fe1 C2 124.0(4) . . ?
C1 Fe1 C2 41.0(3) . . ?
C10 Fe1 C2 162.0(4) . . ?
C5 Fe1 C2 68.4(3) . . ?
C3 Fe1 C2 40.0(4) . . ?
C7 Fe1 C2 119.7(4) . . ?
C6 Fe1 C2 154.8(4) . . ?
C4 Fe1 C8 155.2(4) . . ?
C9 Fe1 C8 41.0(2) . . ?
C1 Fe1 C8 123.7(4) . . ?
C10 Fe1 C8 68.8(2) . . ?
C5 Fe1 C8 161.7(4) . . ?
C3 Fe1 C8 120.2(3) . . ?
C7 Fe1 C8 40.1(3) . . ?
C6 Fe1 C8 68.5(3) . . ?
C2 Fe1 C8 106.3(3) . . ?
C18 O1 Cd1 122.0(4) . . ?
C19 O4 Cd1 127.8(4) . . ?
C5 C1 C2 107.4(9) . . ?
C5 C1 Fe1 69.5(5) . . ?
C2 C1 Fe1 70.4(5) . . ?
C3 C2 C1 107.3(8) . . ?
C3 C2 Fe1 69.5(5) . . ?
C1 C2 Fe1 68.7(4) . . ?
C4 C3 C2 108.9(10) . . ?
C4 C3 Fe1 70.2(5) . . ?
C2 C3 Fe1 70.5(5) . . ?
C3 C4 C5 109.4(11) . . ?
C3 C4 Fe1 70.5(5) . . ?
C5 C4 Fe1 69.5(5) . . ?
C1 C5 C4 106.9(8) . . ?
C1 C5 Fe1 69.5(5) . . ?
C4 C5 Fe1 70.0(5) . . ?
C7 C6 C10 106.9(6) . . ?
C7 C6 Fe1 69.4(4) . . ?
C10 C6 Fe1 69.0(4) . . ?
C8 C7 C6 109.8(6) . . ?
C8 C7 Fe1 70.4(4) . . ?
C6 C7 Fe1 70.1(4) . . ?
C7 C8 C9 107.6(6) . . ?
C7 C8 Fe1 69.5(4) . . ?
C9 C8 Fe1 68.7(3) . . ?
C10 C9 C8 107.8(5) . . ?
C10 C9 Fe1 69.7(3) . . ?
C8 C9 Fe1 70.3(3) . . ?
C9 C10 C6 107.9(5) . . ?
C9 C10 C11 128.6(5) . . ?
C6 C10 C11 123.2(6) . . ?
C9 C10 Fe1 69.2(3) . . ?
C6 C10 Fe1 69.9(4) . . ?
C11 C10 Fe1 122.0(4) . . ?
O3 C11 C10 121.7(6) . . ?
O3 C11 C12 119.2(6) . . ?
C10 C11 C12 118.9(6) . . ?
C13 C12 C17 120.0(5) . . ?
C13 C12 C11 117.2(6) . . ?
C17 C12 C11 122.8(5) . . ?
C12 C13 C14 121.1(6) . . ?
C15 C14 C13 119.5(6) . . ?
C14 C15 C16 119.8(6) . . ?
C15 C16 C17 120.9(6) . . ?
C12 C17 C16 118.7(5) . . ?
C12 C17 C18 124.8(5) . . ?
C16 C17 C18 116.3(6) . . ?
O2 C18 O1 125.2(6) . . ?
O2 C18 C17 119.8(6) . . ?
O1 C18 C17 115.0(7) . . ?
N1 C20 C21 121.8(6) . . ?
C22 C21 C20 120.7(7) . . ?
C21 C22 C21 117.0(8) . 2 ?
C21 C22 C27 102.1(5) . 1_565 ?
C21 C22 C27 140.4(6) 2 1_565 ?
C21 C22 C27 140.4(6) . 2_565 ?
C21 C22 C27 102.1(5) 2 2_565 ?
C27 C22 C27 40.8(8) 1_565 2_565 ?
N2 C23 C24 124.0(6) . . ?
C23 C24 C25 119.9(6) . . ?
C24 C25 C24 116.1(7) . 2 ?
C24 C25 C26 103.7(5) . . ?
C24 C25 C26 139.7(5) 2 . ?
C24 C25 C26 139.7(5) . 2 ?
C24 C25 C26 103.7(5) 2 2 ?
C26 C25 C26 38.4(7) . 2 ?
C26 C26 C27 89.2(9) 2 . ?
C26 C26 C27 45.3(5) 2 2 ?
C27 C26 C27 49.3(10) . 2 ?
C26 C26 C25 70.8(4) 2 . ?
C27 C26 C25 156.4(12) . . ?
C27 C26 C25 115.0(7) 2 . ?
C26 C27 C27 85.6(8) . 2 ?
C26 C27 C26 45.5(9) . 2 ?
C27 C27 C26 45.1(5) 2 2 ?
C26 C27 C22 152.5(12) . 1_545 ?
C27 C27 C22 69.6(4) 2 1_545 ?
C26 C27 C22 113.8(7) 2 1_545 ?
C20 N1 C20 118.0(6) . 2 ?
C20 N1 Cd1 121.0(3) . . ?
C20 N1 Cd1 121.0(3) 2 . ?
C23 N2 C23 116.1(6) . 2 ?
C23 N2 Cd1 121.9(3) . . ?
C23 N2 Cd1 121.9(3) 2 . ?

loop_
_geom_bond_atom_site_label_1
_geom_bond_atom_site_label_2
_geom_bond_distance
_geom_bond_site_symmetry_2
_geom_bond_publ_flag
Cd1 O1 2.269(4) . ?
Cd1 O1 2.269(4) 2 ?
Cd1 N1 2.300(5) . ?
Cd1 O4 2.344(4) . ?
Cd1 O4 2.344(4) 2 ?
Cd1 N2 2.360(5) . ?
Fe1 C4 2.026(8) . ?
Fe1 C9 2.020(6) . ?
Fe1 C1 2.019(9) . ?
Fe1 C10 2.026(5) . ?
Fe1 C5 2.019(8) . ?
Fe1 C3 2.030(7) . ?
Fe1 C7 2.029(7) . ?
Fe1 C6 2.037(8) . ?
Fe1 C2 2.042(8) . ?
Fe1 C8 2.041(7) . ?
O1 C18 1.260(8) . ?
O2 C18 1.245(8) . ?
O3 C11 1.224(7) . ?
O4 C19 1.401(7) . ?
C1 C5 1.412(12) . ?
C1 C2 1.421(12) . ?
C2 C3 1.393(13) . ?
C3 C4 1.366(12) . ?
C4 C5 1.401(13) . ?
C6 C7 1.408(9) . ?
C6 C10 1.428(8) . ?
C7 C8 1.397(9) . ?
C8 C9 1.423(8) . ?
C9 C10 1.421(8) . ?
C10 C11 1.465(8) . ?
C11 C12 1.510(8) . ?
C12 C13 1.381(8) . ?
C12 C17 1.378(8) . ?
C13 C14 1.380(8) . ?
C14 C15 1.375(9) . ?
C15 C16 1.381(8) . ?
C16 C17 1.397(7) . ?
C17 C18 1.509(8) . ?
C20 N1 1.333(6) . ?
C20 C21 1.393(7) . ?
C21 C22 1.362(8) . ?
C22 C21 1.362(8) 2 ?
C22 C27 1.506(12) 1_565 ?
C22 C27 1.506(12) 2_565 ?
C23 N2 1.334(6) . ?
C23 C24 1.369(7) . ?
C24 C25 1.393(8) . ?
C25 C24 1.393(8) 2 ?
C25 C26 1.497(10) . ?
C25 C26 1.497(10) 2 ?
C26 C26 0.986(17) 2 ?
C26 C27 0.981(10) . ?
C26 C27 1.381(12) 2 ?
C27 C27 1.05(2) 2 ?
C27 C26 1.381(12) 2 ?
C27 C22 1.506(12) 1_545 ?
N1 C20 1.333(6) 2 ?
N2 C23 1.334(6) 2 ?
